data_4109876
loop_
_publ_author_name
'Miguel A. Salvad\'o'
'Pilar Pertierra'
'Camino Trobajo'
'Jos\'e R. Garc\'ia'

_publ_contact_author_address
; Dpto. Quimica Fisica y Analitica,
  Universidad de Oviedo, 33006-Oviedo (Spain)
;
_publ_contact_author_email mass@uniovi.es
_publ_contact_author_fax +34(9)85103125
_publ_contact_author_name 'Miguel A. Salvado'
_publ_contact_author_phone +34(9)85104229
_publ_section_title
;
 Crystal Structure of a Cerium(IV) Bis(phosphate) Derivative
;
_journal_name_full 'Journal of the American Chemical Society'
_journal_page_first 10970
_journal_page_last 10971
_journal_paper_doi 10.1021/ja0710297
_journal_volume 129
_journal_year 2007
_chemical_formula_structural '(N H4)2 Ce (P O4)2 (H2 O)'
_chemical_formula_sum 'Ce N2 O8 P2'
_chemical_formula_weight 358.08
_space_group_IT_number 74
_symmetry_cell_setting orthorhombic
_symmetry_space_group_name_Hall '-I 2b 2'
_symmetry_space_group_name_H-M 'I m m a'
_cell_angle_alpha 90.0
_cell_angle_beta 90.0
_cell_angle_gamma 90.0
_cell_formula_units_Z 4
_cell_length_a 6.8940(9)
_cell_length_b 6.8860(9)
_cell_length_c 17.7229(16)
_cell_volume 841.34(17)
_computing_structure_refinement GSAS
_diffrn_measurement_device_type 'powder diffractometer'
_diffrn_radiation_monochromator 'secondary graphite'
_diffrn_radiation_polarisn_ratio 0.9
_diffrn_radiation_probe x-ray
_pd_char_colour yellow
_pd_meas_2theta_range_inc 0.02
_pd_meas_2theta_range_max 109.98
_pd_meas_2theta_range_min 3.0
_pd_meas_number_of_points 5350
_pd_proc_2theta_range_inc 0.02
_pd_proc_2theta_range_max 109.9902
_pd_proc_2theta_range_min 3.0102
_pd_proc_ls_background_function
;   GSAS Background function number 8 with 10 terms.
 Reciprocal interpolation
      1:    528.335     2:    532.505     3:    651.534     4:    364.773    
      5:    172.861     6:    128.798     7:    104.777     8:    54.6129    
      9:    39.6172    10:    28.6506    
;
_pd_proc_ls_profile_function
;
 CW Profile function number 3 with  19 terms  Pseudovoigt profile coefficients
 as parameterized in  P. Thompson, D.E. Cox & J.B. Hastings (1987). J. Appl.
 Cryst.,20,79-83.
 Asymmetry correction of L.W. Finger, D.E. Cox & A. P. Jephcoat (1994).
 J. Appl. Cryst.,27,892-900.
 Peak tails are ignored  where the intensity is below 0.0100 times the peak
   Aniso. broadening axis   0.0   0.0   1.0
;
_pd_proc_ls_prof_R_factor 0.1353
_pd_proc_ls_prof_wR_expected 0.0784
_pd_proc_ls_prof_wR_factor 0.1764
_pd_proc_number_of_points 5350
_refine_ls_goodness_of_fit_all 2.26
_refine_ls_matrix_type full
_refine_ls_number_parameters 40
_refine_ls_number_restraints 10
_refine_ls_R_Fsqd_factor 0.15538
_refine_ls_shift/su_max 0.03
_refine_ls_shift/su_mean 0.01
_reflns_d_resolution_high 0.944
_reflns_d_resolution_low 6.425
_reflns_limit_h_max 7
_reflns_limit_h_min 0
_reflns_limit_k_max 7
_reflns_limit_k_min 0
_reflns_limit_l_max 19
_reflns_limit_l_min 0
_reflns_number_total 646
_cod_data_source_file ja0710297si20070604_122451.cif
_cod_data_source_block CEP_publ
_cod_database_code 4109876

loop_
_symmetry_equiv_pos_site_id
_symmetry_equiv_pos_as_xyz
1 +x,+y,+z
2 -x,+y,+z
3 +x,-y+1/2,+z
4 -x,-y+1/2,+z
-1 -x,-y,-z
-2 +x,-y,-z
-3 -x,+y+1/2,-z
-4 +x,+y+1/2,-z
101 +x+1/2,+y+1/2,+z+1/2
102 -x+1/2,+y+1/2,+z+1/2
103 +x+1/2,-y,+z+1/2
104 -x+1/2,-y,+z+1/2
-101 -x+1/2,-y+1/2,-z+1/2
-102 +x+1/2,-y+1/2,-z+1/2
-103 -x+1/2,+y,-z+1/2
-104 +x+1/2,+y,-z+1/2

loop_
_atom_site_type_symbol
_atom_site_label
_atom_site_fract_x
_atom_site_fract_y
_atom_site_fract_z
_atom_site_occupancy
_atom_site_thermal_displace_type
_atom_site_U_iso_or_equiv
_atom_site_symmetry_multiplicity
Ce Ce 0.0 0.25 0.3759(8) 1.0 Uiso 0.0277(9) 4
P P1 0.0 0.25 0.5668(11) 1.0 Uiso 0.0503(26) 4
P P2 0.0 0.25 0.2002(12) 1.0 Uiso 0.0503(26) 4
O O21 0.0 0.0685(8) 0.2513(12) 1.0 Uiso 0.0457(34) 8
O O11 0.8180(8) 0.25 0.5149(13) 1.0 Uiso 0.0457(34) 8
O O12 0.0 0.9304(8) 0.3845(12) 1.0 Uiso 0.0457(34) 8
O O22 0.6798(8) 0.25 0.3508(13) 1.0 Uiso 0.0457(34) 8
N N1 0.0 0.0 0.0 1.0 Uiso 0.022(6) 4
N N2 0.25 0.25 0.75 1.0 Uiso 0.022(6) 4

loop_
_atom_type_symbol
_atom_type_number_in_cell
_atom_type_scat_dispersion_real
_atom_type_scat_dispersion_imag
_atom_type_scat_Cromer_Mann_a1
_atom_type_scat_Cromer_Mann_a2
_atom_type_scat_Cromer_Mann_a3
_atom_type_scat_Cromer_Mann_a4
_atom_type_scat_Cromer_Mann_b1
_atom_type_scat_Cromer_Mann_b2
_atom_type_scat_Cromer_Mann_b3
_atom_type_scat_Cromer_Mann_b4
_atom_type_scat_Cromer_Mann_c
_atom_type_scat_source
Ce 4.0 0.000 0.000 21.1671 2.81219 19.7695 0.22684 11.8513 17.6083 3.33049 127.113 1.86264 International_Tables_Vol_C
P 8.0 0.000 0.000 6.43450 1.90670 4.17910 27.1570 1.78000 0.52600 1.49080 68.1645 1.11490 International_Tables_Vol_C
O 32.0 0.000 0.000 3.04850 13.2771 2.28680 5.70110 1.54630 0.32390 0.86700 32.9089 0.25080 International_Tables_Vol_C
N 8.0 0.000 0.000 12.2126 0.00570 3.13220 9.89330 2.01250 28.9975 1.16630 0.58260 -11.529 International_Tables_Vol_C

loop_
_diffrn_radiation_wavelength
_diffrn_radiation_type
1.541800 'Cu K\a'

loop_
_geom_angle_atom_site_label_1
_geom_angle_atom_site_label_2
_geom_angle_atom_site_label_3
_geom_angle
_geom_angle_site_symmetry_1
_geom_angle_site_symmetry_3
_geom_angle_publ_flag
O21 Ce O21 59.0(6) 1_555 3_555 n
O21 Ce O11 140.85(16) 1_555 1_455 n
O21 Ce O11 140.85(16) 1_555 2_655 n
O21 Ce O12 64.5(8) 1_555 1_545 n
O21 Ce O12 123.5(7) 1_555 3_565 n
O21 Ce O22 80.1(6) 1_555 1_455 n
O21 Ce O22 80.1(6) 1_555 2_655 n
O21 Ce O11 140.85(16) 3_555 1_455 n
O21 Ce O11 140.85(16) 3_555 2_655 n
O21 Ce O12 123.5(7) 3_555 1_545 n
O21 Ce O12 64.5(8) 3_555 3_565 n
O21 Ce O22 80.1(6) 3_555 1_455 n
O21 Ce O22 80.1(6) 3_555 2_655 n
O11 Ce O11 54.0(5) 1_455 2_655 n
O11 Ce O12 86.5(6) 1_455 1_545 n
O11 Ce O12 86.5(6) 1_455 3_565 n
O11 Ce O22 74.4(8) 1_455 1_455 n
O11 Ce O22 128.4(6) 1_455 2_655 n
O11 Ce O12 86.5(6) 2_655 1_545 n
O11 Ce O12 86.5(6) 2_655 3_565 n
O11 Ce O22 128.4(6) 2_655 1_455 n
O11 Ce O22 74.4(8) 2_655 2_655 n
O12 Ce O12 172.1(14) 1_545 3_565 n
O12 Ce O22 90.78(11) 1_545 1_455 n
O12 Ce O22 90.78(11) 1_545 2_655 n
O12 Ce O22 90.78(11) 3_565 1_455 n
O12 Ce O22 90.78(11) 3_565 2_655 n
O22 Ce O22 157.2(13) 1_455 2_655 n
O11 P1 O11 107.5(10) 1_455 2_655 n
O11 P1 O12 109.72(27) 1_455 -1_566 n
O11 P1 O12 109.72(27) 1_455 -3_445 n
O11 P1 O12 109.72(27) 2_655 -1_566 n
O11 P1 O12 109.72(27) 2_655 -3_445 n
O12 P1 O12 110.4(10) -1_566 -3_445 n
O21 P2 O21 108.2(10) 1_555 3_555 n
O21 P2 O22 110.22(27) 1_555 -101_444 n
O21 P2 O22 110.22(27) 1_555 -102_344 n
O21 P2 O22 110.22(27) 3_555 -101_444 n
O21 P2 O22 110.22(27) 3_555 -102_344 n
O22 P2 O22 107.8(10) -101_444 -102_344 n
Ce O21 P2 96.4(6) 1_555 1_555 n
Ce O11 P1 99.3(5) 1_655 1_655 n
Ce O12 P1 149.2(10) 1_565 -1_566 n
Ce O22 P2 155.3(10) 1_655 -101_565 n

loop_
_geom_bond_atom_site_label_1
_geom_bond_atom_site_label_2
_geom_bond_distance
_geom_bond_site_symmetry_2
_geom_bond_publ_flag
Ce O21 2.537(23) 1_555 n
Ce O21 2.537(23) 3_555 n
Ce O11 2.765(23) 1_455 n
Ce O11 2.765(23) 2_655 n
Ce O12 2.206(5) 1_545 n
Ce O12 2.206(5) 3_565 n
Ce O22 2.251(7) 1_455 n
Ce O22 2.251(7) 2_655 n
P1 O11 1.556(18) 1_455 n
P1 O12 1.513(8) -1_566 n
P1 O12 1.513(8) -3_546 n
P2 O21 1.543(18) 1_555 n
P2 O22 1.534(8) -101_444 n
P2 O22 1.534(8) -102_344 n
O21 Ce 2.537(23) 1_555 n
O21 O21 2.500(11) 3_555 n
O21 O12 2.545(35) 1_545 n
O21 O22 2.524(9) -101_444 n
O21 O22 2.524(9) -102_344 n
O21 N2 2.789(4) -1_556 n
O21 N2 2.789(4) -2_556 n
O11 Ce 2.765(23) 1_655 n
O11 O11 2.509(11) 2_755 n
O11 O12 2.510(9) -1_666 n
O11 O12 2.510(9) -3_646 n
O11 N1 2.800(4) 101_555 n
O11 N1 2.800(4) 103_555 n
O12 Ce 2.206(5) 1_565 n
O12 P1 1.513(8) -1_566 n
O12 O21 2.545(35) 1_565 n
O12 O11 2.510(9) -1_666 n
O12 O11 2.510(9) -2_466 n
O12 O12 2.485(11) 3_565 n
O22 Ce 2.251(7) 1_655 n
O22 P2 1.534(8) -101_444 n
O22 O21 2.524(9) -101_444 n
O22 O21 2.524(9) -103_444 n
O22 O22 2.480(11) 2_655 n
N1 O11 2.800(4) 101_444 n
N1 O11 2.800(4) 102_544 n
N1 O11 2.800(4) -101_444 n
N1 O11 2.800(4) -102_344 n
N2 O21 2.789(4) -1_556 n
N2 O21 2.789(4) -3_556 n
N2 O21 2.789(4) 101_555 n
N2 O21 2.789(4) 103_555 n
